data_2010766
loop_
_publ_author_name
'Ng, Seik Weng'

_publ_section_title
;
 Orthorhombic modification of triphenyltin 3-ureidopropionate
;
_journal_issue 3
_journal_name_full 'Acta Crystallographica Section C'
_journal_page_first e86
_journal_page_last e87
_journal_paper_doi 10.1107/S0108270100002432
_journal_volume 56
_journal_year 2000
_chemical_formula_iupac '[Sn (C6 H5)3 (C4 H7 N2 O3)]'
_chemical_formula_moiety 'C22 H22 N2 O3 Sn'
_chemical_formula_sum 'C22 H22 N2 O3 Sn'
_chemical_formula_weight 481.11
_chemical_name_common 'Triphenyltin 3-ureidopropionate'
_chemical_name_systematic
;
 Catena-poly[triphenyltin-\mu-(3-ureidopropionato-O:O')]
;
_space_group_IT_number 19
_symmetry_cell_setting orthorhombic
_symmetry_space_group_name_Hall 'P 2ac 2ab'
_symmetry_space_group_name_H-M 'P 21 21 21'
_audit_creation_method SHELXL-97
_cell_angle_alpha 90.00
_cell_angle_beta 90.00
_cell_angle_gamma 90.00
_cell_formula_units_Z 4
_cell_length_a 11.2608(6)
_cell_length_b 13.0527(5)
_cell_length_c 14.6607(6)
_cell_measurement_reflns_used 25
_cell_measurement_temperature 298(2)
_cell_measurement_theta_max 15.0
_cell_measurement_theta_min 14.5
_cell_volume 2154.89(17)
_computing_cell_refinement 'CELDIM in CAD-4 VAX/PC Fortran System (Enraf-Nonius, 1988)'
_computing_data_collection 'CAD-4/PC (Kretschmar, 1994)'
_computing_data_reduction 'XCAD4 (Harms, 1997)'
_computing_publication_material SHELXL97
_computing_structure_refinement 'SHELXL97 (Sheldrick, 1997)'
_computing_structure_solution 'SHELXS97 (Sheldrick, 1997)'
_diffrn_ambient_temperature 298(2)
_diffrn_measured_fraction_theta_full 1.000
_diffrn_measured_fraction_theta_max 1.000
_diffrn_measurement_device_type 'Enraf-Nonius CAD-4'
_diffrn_measurement_method \w
_diffrn_radiation_monochromator graphite
_diffrn_radiation_source 'fine-focus sealed tube'
_diffrn_radiation_type MoK\a
_diffrn_radiation_wavelength .71073
_diffrn_reflns_av_R_equivalents .015
_diffrn_reflns_av_sigmaI/netI .0272
_diffrn_reflns_limit_h_max 15
_diffrn_reflns_limit_h_min -15
_diffrn_reflns_limit_k_max 18
_diffrn_reflns_limit_k_min 0
_diffrn_reflns_limit_l_max 20
_diffrn_reflns_limit_l_min 0
_diffrn_reflns_number 7014
_diffrn_reflns_theta_full 29.97
_diffrn_reflns_theta_max 29.97
_diffrn_reflns_theta_min 2.09
_diffrn_standards_decay_% 3
_diffrn_standards_interval_time 60
_diffrn_standards_number 3
_exptl_absorpt_coefficient_mu 1.209
_exptl_absorpt_correction_T_max .7239
_exptl_absorpt_correction_T_min .6661
_exptl_absorpt_correction_type semi-empirical
_exptl_absorpt_process_details '\y scans [North et al. (1968) in WinGX (Farrugia, 1999)]'
_exptl_crystal_colour Colorless
_exptl_crystal_density_diffrn 1.483
_exptl_crystal_density_method 'not measured'
_exptl_crystal_description Cube
_exptl_crystal_F_000 968
_exptl_crystal_size_max .43
_exptl_crystal_size_mid .43
_exptl_crystal_size_min .43
_refine_diff_density_max .828
_refine_diff_density_min -.314
_refine_ls_abs_structure_details 'Flack & Schwarzenbach, 1988'
_refine_ls_abs_structure_Flack -.04(2)
_refine_ls_extinction_method none
_refine_ls_goodness_of_fit_ref 1.056
_refine_ls_hydrogen_treatment constr
_refine_ls_matrix_type full
_refine_ls_number_parameters 253
_refine_ls_number_reflns 6262
_refine_ls_number_restraints 0
_refine_ls_restrained_S_all 1.056
_refine_ls_R_factor_all .044
_refine_ls_R_factor_gt .034
_refine_ls_shift/su_max .001
_refine_ls_shift/su_mean .000
_refine_ls_structure_factor_coef Fsqd
_refine_ls_weighting_details 'calc w = 1/[\s^2^(Fo^2^)+(0.0412P)^2^] where P = (Fo^2^+2Fc^2^)/3'
_refine_ls_weighting_scheme calc
_refine_ls_wR_factor_ref .077
_reflns_number_gt 5401
_reflns_number_total 6262
_reflns_threshold_expression I>2\s(I)
_cod_data_source_file qb0186.cif
_cod_data_source_block I
_cod_depositor_comments
;
The following automatic conversions were performed:
'_symmetry_cell_setting' value 'Orthorhombic' changed to 'orthorhombic'
according to '/home/saulius/struct/CIF-dictionaries/cif_core.dic'
dictionary named 'cif_core.dic' version 2.4.1 from 2010-06-29.

Automatic conversion script
Id: cif_fix_enum 1527 2010-12-29 10:47:43Z saulius 

The following automatic conversions were performed:

'_symmetry_cell_setting' value 'Orthorhombic' changed to
'orthorhombic' according to
/home/saulius/struct/CIF-dictionaries/cif_core.dic dictionary named
'cif_core.dic' version 2.4.1 from 2010-06-29.

Automatic conversion script
Id: cif_fix_values 1715 2011-07-08 13:25:40Z adriana 
;
_cod_original_cell_volume 2154.9(2)
_cod_database_code 2010766
_cod_database_fobs_code 2010766

loop_
_symmetry_equiv_pos_as_xyz
'x, y, z'
'-x+1/2, -y, z+1/2'
'-x, y+1/2, -z+1/2'
'x+1/2, -y+1/2, -z'

loop_
_atom_site_label
_atom_site_fract_x
_atom_site_fract_y
_atom_site_fract_z
_atom_site_U_iso_or_equiv
_atom_site_adp_type
_atom_site_calc_flag
_atom_site_refinement_flags
_atom_site_occupancy
_atom_site_disorder_assembly
_atom_site_disorder_group
_atom_site_type_symbol
Sn1 .83471(2) .02473(2) .786240(10) .04325(6) Uani d . 1 . . Sn
O1 .6931(2) .0605(2) .88050(10) .0500(10) Uani d . 1 . . O
O2 .7772(2) .2111(2) .9042(2) .0650(10) Uani d . 1 . . O
O3 .5145(2) .0133(2) 1.1832(2) .0570(10) Uani d . 1 . . O
N1 .4347(2) .1189(2) 1.0794(2) .0540(10) Uani d . 1 . . N
N2 .3713(3) .1241(3) 1.2266(2) .0740(10) Uani d . 1 . . N
C1 .7873(3) .1392(3) .6884(2) .0490(10) Uani d . 1 . . C
C2 .8612(3) .1734(3) .6199(2) .0620(10) Uani d . 1 . . C
C3 .8256(5) .2489(4) .5590(3) .0810(10) Uani d . 1 . . C
C4 .7146(5) .2901(4) .5655(3) .0820(10) Uani d . 1 . . C
C5 .6381(4) .2579(4) .6325(3) .0740(10) Uani d . 1 . . C
C6 .6742(4) .1830(3) .6934(2) .0600(10) Uani d . 1 . . C
C7 .9659(3) .0260(3) .8909(2) .0460(10) Uani d . 1 . . C
C8 .9413(3) -.0186(3) .9748(2) .0560(10) Uani d . 1 . . C
C9 1.0256(3) -.0186(4) 1.0436(2) .0670(10) Uani d . 1 . . C
C10 1.1341(3) .0263(4) 1.0308(2) .0640(10) Uani d . 1 . . C
C11 1.1594(4) .0707(3) .9479(3) .0650(10) Uani d . 1 . . C
C12 1.0772(3) .0703(3) .8793(2) .0560(10) Uani d . 1 . . C
C13 .7587(3) -.1232(3) .7646(2) .0490(10) Uani d . 1 . . C
C14 .7995(4) -.2081(3) .8092(3) .0700(10) Uani d . 1 . . C
C15 .7465(5) -.3034(4) .7971(4) .0860(10) Uani d . 1 . . C
C16 .6528(5) -.3131(4) .7384(4) .090(2) Uani d . 1 . . C
C17 .6142(5) -.2331(5) .6942(4) .101(2) Uani d . 1 . . C
C18 .6655(4) -.1361(4) .7058(3) .0790(10) Uani d . 1 . . C
C19 .7031(3) .1458(3) .9226(2) .0480(10) Uani d . 1 . . C
C20 .6163(3) .1648(3) .9995(2) .0600(10) Uani d . 1 . . C
C21 .5160(3) .0895(3) 1.0070(2) .0510(10) Uani d . 1 . . C
C22 .4450(3) .0845(3) 1.1644(2) .0460(10) Uani d . 1 . . C
H1 .3775 .1602 1.0668 .082 Uiso calc R 1 . . H
H2a .3710 .1004 1.2813 .111 Uiso calc R 1 . . H
H2b .3242 .1732 1.2119 .111 Uiso calc R 1 . . H
H2 .9367 .1452 .6144 .093 Uiso calc R 1 . . H
H3 .8774 .2714 .5138 .121 Uiso calc R 1 . . H
H4 .6906 .3402 .5244 .123 Uiso calc R 1 . . H
H5 .5625 .2861 .6369 .111 Uiso calc R 1 . . H
H6 .6221 .1614 .7386 .090 Uiso calc R 1 . . H
H8 .8676 -.0487 .9849 .084 Uiso calc R 1 . . H
H9 1.0082 -.0494 1.0992 .100 Uiso calc R 1 . . H
H10 1.1901 .0268 1.0774 .096 Uiso calc R 1 . . H
H11 1.2330 .1012 .9384 .097 Uiso calc R 1 . . H
H12 1.0961 .1004 .8236 .084 Uiso calc R 1 . . H
H14 .8640 -.2021 .8484 .105 Uiso calc R 1 . . H
H15 .7746 -.3601 .8288 .129 Uiso calc R 1 . . H
H16 .6168 -.3765 .7301 .136 Uiso calc R 1 . . H
H17 .5509 -.2406 .6539 .151 Uiso calc R 1 . . H
H18 .6362 -.0803 .6734 .119 Uiso calc R 1 . . H
H20a .6599 .1645 1.0566 .090 Uiso calc R 1 . . H
H20b .5829 .2328 .9919 .090 Uiso calc R 1 . . H
H21a .4734 .0867 .9495 .076 Uiso calc R 1 . . H
H21b .5476 .0219 1.0195 .076 Uiso calc R 1 . . H

loop_
_atom_site_aniso_label
_atom_site_aniso_U_11
_atom_site_aniso_U_22
_atom_site_aniso_U_33
_atom_site_aniso_U_12
_atom_site_aniso_U_13
_atom_site_aniso_U_23
Sn1 .04120(10) .05070(10) .03790(10) -.00140(10) .00200(10) -.00200(10)
O1 .0470(10) .0560(10) .0470(10) -.0080(10) .0100(10) -.0070(10)
O2 .065(2) .067(2) .062(2) -.0190(10) .0120(10) -.0060(10)
O3 .0560(10) .068(2) .0460(10) .0180(10) -.0080(10) .0010(10)
N1 .0470(10) .072(2) .0440(10) .0200(10) .0090(10) .0120(10)
N2 .093(2) .086(2) .043(2) .034(2) .015(2) .000(2)
C1 .052(2) .054(2) .041(2) -.004(2) .0000(10) -.0010(10)
C2 .067(2) .063(2) .057(2) .0040(10) .012(2) .005(2)
C3 .106(3) .078(3) .058(2) .002(3) .014(3) .019(2)
C4 .113(4) .071(3) .063(2) .010(3) -.020(3) .012(2)
C5 .069(3) .076(3) .077(3) .014(2) -.018(2) .007(2)
C6 .052(2) .068(2) .060(2) .004(2) -.007(2) .004(2)
C7 .044(2) .052(2) .0400(10) .002(2) .0010(10) -.006(2)
C8 .051(2) .072(2) .045(2) -.006(2) .0030(10) .005(2)
C9 .074(2) .082(2) .044(2) .005(2) -.003(2) .003(2)
C10 .063(2) .072(2) .058(2) .002(2) -.017(2) -.007(2)
C11 .049(2) .072(2) .074(2) -.011(2) -.006(2) -.003(2)
C12 .048(2) .071(2) .049(2) -.010(2) .0030(10) .003(2)
C13 .050(2) .055(2) .042(2) -.003(2) .0050(10) -.0050(10)
C14 .087(3) .061(2) .061(2) -.006(2) -.001(2) -.004(2)
C15 .118(4) .058(2) .082(3) -.011(3) .023(3) -.004(2)
C16 .097(4) .082(3) .092(3) -.039(3) .034(3) -.031(3)
C17 .082(3) .114(5) .106(4) -.033(3) -.011(3) -.028(3)
C18 .073(2) .084(3) .081(3) -.012(2) -.022(3) -.004(2)
C19 .044(2) .057(2) .042(2) -.0040(10) .0030(10) -.0020(10)
C20 .057(2) .071(2) .052(2) -.011(2) .010(2) -.012(2)
C21 .047(2) .064(2) .041(2) .002(2) .0070(10) .001(2)
C22 .0380(10) .057(2) .043(2) .0000(10) -.0010(10) -.0020(10)

loop_
_atom_type_symbol
_atom_type_description
_atom_type_scat_dispersion_real
_atom_type_scat_dispersion_imag
_atom_type_scat_source
C C .0033 .0016 'International Tables Vol C Tables 4.2.6.8 and 6.1.1.4'
H H .0000 .0000 'International Tables Vol C Tables 4.2.6.8 and 6.1.1.4'
N N .0061 .0033 'International Tables Vol C Tables 4.2.6.8 and 6.1.1.4'
O O .0106 .0060 'International Tables Vol C Tables 4.2.6.8 and 6.1.1.4'
Sn Sn -.6537 1.4246 'International Tables Vol C Tables 4.2.6.8 and 6.1.1.4'

loop_
_geom_angle_atom_site_label_1
_geom_angle_atom_site_label_2
_geom_angle_atom_site_label_3
_geom_angle_site_symmetry_3
_geom_angle
C1 Sn1 C7 . 130.60(10)
C1 Sn1 C13 . 115.60(10)
C1 Sn1 O1 . 95.40(10)
C1 Sn1 O3 2_654 84.00(10)
C7 Sn1 C13 . 113.10(10)
C7 Sn1 O1 . 92.90(10)
C7 Sn1 O3 2_654 87.90(10)
C13 Sn1 O1 . 89.70(10)
C13 Sn1 O3 2_654 90.20(10)
O1 Sn1 O3 2_654 179.20(10)
C19 O1 Sn1 . 115.6(2)
C22 O3 Sn1 2_655 139.6(2)
C22 N1 C21 . 122.7(3)
C2 C1 C6 . 117.1(3)
C2 C1 Sn1 . 124.3(3)
C6 C1 Sn1 . 118.6(2)
C1 C2 C3 . 121.6(4)
C4 C3 C2 . 119.9(4)
C3 C4 C5 . 120.3(4)
C4 C5 C6 . 119.5(4)
C5 C6 C1 . 121.5(4)
C8 C7 C12 . 117.5(3)
C8 C7 Sn1 . 119.8(2)
C12 C7 Sn1 . 122.7(2)
C9 C8 C7 . 120.6(3)
C10 C9 C8 . 120.8(4)
C9 C10 C11 . 119.1(3)
C12 C11 C10 . 120.6(4)
C11 C12 C7 . 121.5(3)
C14 C13 C18 . 117.3(4)
C14 C13 Sn1 . 121.8(3)
C18 C13 Sn1 . 120.9(3)
C13 C14 C15 . 121.3(4)
C16 C15 C14 . 119.7(5)
C17 C16 C15 . 119.8(5)
C16 C17 C18 . 121.6(5)
C13 C18 C17 . 120.3(5)
O2 C19 O1 . 124.2(3)
O2 C19 C20 . 119.3(3)
O1 C19 C20 . 116.5(3)
C21 C20 C19 . 115.6(3)
N1 C21 C20 . 110.8(3)
O3 C22 N1 . 120.9(3)
O3 C22 N2 . 121.8(3)
N1 C22 N2 . 117.0(3)
C22 N1 H1 . 118.6
C21 N1 H1 . 118.6
C22 N2 H2a . 120.0
C22 N2 H2b . 120.0
H2a N2 H2b . 120.0
C1 C2 H2 . 119.2
C3 C2 H2 . 119.2
C4 C3 H3 . 120.0
C2 C3 H3 . 120.0
C3 C4 H4 . 119.8
C5 C4 H4 . 119.8
C4 C5 H5 . 120.2
C6 C5 H5 . 120.2
C5 C6 H6 . 119.2
C1 C6 H6 . 119.2
C9 C8 H8 . 119.7
C7 C8 H8 . 119.7
C10 C9 H9 . 119.6
C8 C9 H9 . 119.6
C9 C10 H10 . 120.5
C11 C10 H10 . 120.5
C12 C11 H11 . 119.7
C10 C11 H11 . 119.7
C11 C12 H12 . 119.3
C7 C12 H12 . 119.3
C13 C14 H14 . 119.3
C15 C14 H14 . 119.3
C16 C15 H15 . 120.2
C14 C15 H15 . 120.2
C17 C16 H16 . 120.1
C15 C16 H16 . 120.1
C16 C17 H17 . 119.2
C18 C17 H17 . 119.2
C13 C18 H18 . 119.9
C17 C18 H18 . 119.9
C21 C20 H20a . 108.4
C19 C20 H20a . 108.4
C21 C20 H20b . 108.4
C19 C20 H20b . 108.4
H20a C20 H20b . 107.4
N1 C21 H21a . 109.5
C20 C21 H21a . 109.5
N1 C21 H21b . 109.5
C20 C21 H21b . 109.5
H21a C21 H21b . 108.1

loop_
_geom_bond_atom_site_label_1
_geom_bond_atom_site_label_2
_geom_bond_site_symmetry_2
_geom_bond_distance
_geom_bond_publ_flag
Sn1 C1 . 2.138(3) ?
Sn1 C7 . 2.130(3) ?
Sn1 C13 . 2.136(3) ?
Sn1 O1 . 2.161(2) ?
Sn1 O3 2_654 2.327(2) ?
O1 C19 . 1.278(4) ?
O2 C19 . 1.223(4) ?
O3 C22 . 1.245(4) ?
N1 C22 . 1.329(4) ?
N1 C21 . 1.454(4) ?
N2 C22 . 1.337(4) ?
C1 C2 . 1.378(5) ?
C1 C6 . 1.398(5) ?
C2 C3 . 1.390(6) ?
C3 C4 . 1.364(7) ?
C4 C5 . 1.372(6) ?
C5 C6 . 1.384(6) ?
C7 C8 . 1.389(4) ?
C7 C12 . 1.390(4) ?
C8 C9 . 1.384(5) ?
C9 C10 . 1.368(6) ?
C10 C11 . 1.376(5) ?
C11 C12 . 1.367(5) ?
C13 C14 . 1.368(5) ?
C13 C18 . 1.368(5) ?
C14 C15 . 1.390(6) ?
C15 C16 . 1.367(8) ?
C16 C17 . 1.304(8) ?
C17 C18 . 1.403(7) ?
C19 C20 . 1.513(4) ?
C20 C21 . 1.501(5) ?
N1 H1 . .8600 ?
N2 H2a . .8600 ?
N2 H2b . .8600 ?
C2 H2 . .9300 ?
C3 H3 . .9300 ?
C4 H4 . .9300 ?
C5 H5 . .9300 ?
C6 H6 . .9300 ?
C8 H8 . .9300 ?
C9 H9 . .9300 ?
C10 H10 . .9300 ?
C11 H11 . .9300 ?
C12 H12 . .9300 ?
C14 H14 . .9300 ?
C15 H15 . .9300 ?
C16 H16 . .9300 ?
C17 H17 . .9300 ?
C18 H18 . .9300 ?
C20 H20a . .9700 ?
C20 H20b . .9700 ?
C21 H21a . .9700 ?
C21 H21b . .9700 ?

loop_
_geom_hbond_atom_site_label_D
_geom_hbond_atom_site_label_H
_geom_hbond_atom_site_label_A
_geom_hbond_site_symmetry_A
_geom_hbond_distance_DH
_geom_hbond_distance_HA
_geom_hbond_distance_DA
_geom_hbond_angle_DHA
N1 H1 O2 4_457 .86 2.07 2.851(4) 151
N2 H2b O2 4_457 .86 2.34 3.070(4) 144
